data_4344554
loop_
_publ_author_name
'Marchuk, Alexey'
'Schultz, Peter'
'Hoch, Constantin'
'Oeckler, Oliver'
'Schnick, Wolfgang'

_publ_section_title
;
 M2PO3N (M = Ca, Sr): ortho-Oxonitridophosphates with \b-K2SO4 Structure
 Type.
;
_journal_issue 2
_journal_name_full 'Inorganic chemistry'
_journal_page_first 974
_journal_page_last 982
_journal_paper_doi 10.1021/acs.inorgchem.5b02647
_journal_volume 55
_journal_year 2016
_chemical_formula_sum 'N O3 P Sr2'
_chemical_formula_weight 268.22
_chemical_name_systematic
;
 ?
;
_space_group_crystal_system orthorhombic
_space_group_IT_number 62
_space_group_name_Hall '-P 2ac 2n'
_space_group_name_H-M_alt 'P n m a'
_symmetry_space_group_name_Hall '-P 2ac 2n'
_symmetry_space_group_name_H-M 'P n m a'
_audit_creation_method SHELXL-2014
_cell_angle_alpha 90
_cell_angle_beta 90
_cell_angle_gamma 90
_cell_formula_units_Z 4
_cell_length_a 7.1421(5)
_cell_length_b 5.5677(4)
_cell_length_c 9.7964(7)
_cell_measurement_temperature 150
_cell_volume 389.55(5)
_computing_structure_refinement 'SHELXL-2014 (Sheldrick, 2014)'
_diffrn_ambient_temperature 150
_diffrn_measured_fraction_theta_full 1.000
_diffrn_measured_fraction_theta_max 1.000
_diffrn_measurement_device_type 'Bruker CCD'
_diffrn_radiation_type MoK\a
_diffrn_radiation_wavelength 0.71073
_diffrn_reflns_av_R_equivalents 0.1030
_diffrn_reflns_av_unetI/netI 0.0303
_diffrn_reflns_laue_measured_fraction_full 1.000
_diffrn_reflns_laue_measured_fraction_max 1.000
_diffrn_reflns_limit_h_max 9
_diffrn_reflns_limit_h_min -9
_diffrn_reflns_limit_k_max 6
_diffrn_reflns_limit_k_min -7
_diffrn_reflns_limit_l_max 12
_diffrn_reflns_limit_l_min -13
_diffrn_reflns_number 8732
_diffrn_reflns_point_group_measured_fraction_full 1.000
_diffrn_reflns_point_group_measured_fraction_max 1.000
_diffrn_reflns_theta_full 25.242
_diffrn_reflns_theta_max 28.307
_diffrn_reflns_theta_min 3.530
_exptl_absorpt_coefficient_mu 27.649
_exptl_absorpt_correction_T_max 0.7457
_exptl_absorpt_correction_T_min 0.5429
_exptl_absorpt_correction_type multi-scan
_exptl_absorpt_process_details Platon
_exptl_crystal_colour colorless
_exptl_crystal_density_diffrn 4.573
_exptl_crystal_description block
_exptl_crystal_F_000 488
_exptl_crystal_size_max 0.73
_exptl_crystal_size_mid 0.36
_exptl_crystal_size_min 0.27
_refine_diff_density_max 0.767
_refine_diff_density_min -0.962
_refine_diff_density_rms 0.299
_refine_ls_extinction_method none
_refine_ls_goodness_of_fit_ref 1.181
_refine_ls_hydrogen_treatment undef
_refine_ls_matrix_type full
_refine_ls_number_parameters 40
_refine_ls_number_reflns 532
_refine_ls_number_restraints 0
_refine_ls_restrained_S_all 1.181
_refine_ls_R_factor_all 0.0227
_refine_ls_R_factor_gt 0.0209
_refine_ls_shift/su_max 0.000
_refine_ls_shift/su_mean 0.000
_refine_ls_structure_factor_coef Fsqd
_refine_ls_weighting_details 'w=1/[\s^2^(Fo^2^)+(0.0214P)^2^+0.7806P] where P=(Fo^2^+2Fc^2^)/3'
_refine_ls_weighting_scheme calc
_refine_ls_wR_factor_gt 0.0510
_refine_ls_wR_factor_ref 0.0520
_reflns_Friedel_coverage 0.000
_reflns_number_gt 506
_reflns_number_total 532
_reflns_threshold_expression 'I > 2\s(I)'
_cod_data_source_file ic5b02647_si_005.cif
_cod_data_source_block Sr2PO3N_150K
_cod_database_code 4344554
_shelx_space_group_comment
;
The symmetry employed for this shelxl refinement is uniquely defined
by the following loop, which should always be used as a source of
symmetry information in preference to the above space-group names.
They are only intended as comments.
;
_shelxl_version_number 2014-3

loop_
_space_group_symop_operation_xyz
'x, y, z'
'-x+1/2, -y, z+1/2'
'-x, y+1/2, -z'
'x+1/2, -y+1/2, -z+1/2'
'-x, -y, -z'
'x-1/2, y, -z-1/2'
'x, -y-1/2, z'
'-x-1/2, y-1/2, z-1/2'

loop_
_atom_site_label
_atom_site_type_symbol
_atom_site_fract_x
_atom_site_fract_y
_atom_site_fract_z
_atom_site_U_iso_or_equiv
_atom_site_adp_type
_atom_site_occupancy
_atom_site_site_symmetry_order
_atom_site_calc_flag
_atom_site_refinement_flags_posn
_atom_site_refinement_flags_adp
_atom_site_refinement_flags_occupancy
O1 O 0.2162(4) 0.0233(4) 0.3337(2) 0.0193(5) Uani 1 1 d . . .
O2 O -0.0046(5) 0.2500 0.0727(3) 0.0170(7) Uani 1 2 d S T P
N1 N 0.1780(5) 0.2500 0.5633(3) 0.0100(7) Uani 1 2 d S T P
P1 P 0.27530(15) 0.2500 0.41888(10) 0.0066(2) Uani 1 2 d S T P
Sr1 Sr 0.34102(5) 0.2500 0.07799(4) 0.00987(14) Uani 1 2 d S T P
Sr2 Sr 0.49378(5) 0.2500 0.69786(4) 0.00622(14) Uani 1 2 d S T P

loop_
_atom_site_aniso_label
_atom_site_aniso_U_11
_atom_site_aniso_U_22
_atom_site_aniso_U_33
_atom_site_aniso_U_23
_atom_site_aniso_U_13
_atom_site_aniso_U_12
O1 0.0194(12) 0.0157(11) 0.0229(11) -0.0072(9) -0.0073(10) 0.0013(10)
O2 0.0094(16) 0.026(2) 0.0153(15) 0.000 0.0017(12) 0.000
N1 0.0055(16) 0.0185(19) 0.0061(15) 0.000 0.0026(13) 0.000
P1 0.0045(5) 0.0080(5) 0.0073(5) 0.000 -0.0002(4) 0.000
Sr1 0.0056(2) 0.0100(2) 0.0140(2) 0.000 -0.00176(14) 0.000
Sr2 0.0032(2) 0.0090(2) 0.0065(2) 0.000 0.00011(12) 0.000

loop_
_atom_type_symbol
_atom_type_description
_atom_type_scat_dispersion_real
_atom_type_scat_dispersion_imag
_atom_type_scat_source
N N 0.0061 0.0000 'International Tables Vol C Tables 4.2.6.8 and 6.1.1.4'
O O 0.0106 0.0000 'International Tables Vol C Tables 4.2.6.8 and 6.1.1.4'
P P 0.1023 0.0000 'International Tables Vol C Tables 4.2.6.8 and 6.1.1.4'
Sr Sr -1.5307 0.0000 'International Tables Vol C Tables 4.2.6.8 and 6.1.1.4'

loop_
_geom_angle_atom_site_label_1
_geom_angle_atom_site_label_2
_geom_angle_atom_site_label_3
_geom_angle
_geom_angle_site_symmetry_1
_geom_angle_site_symmetry_3
P1 O1 Sr2 157.94(15) . 2_554
P1 O1 Sr2 108.70(13) . 5_656
Sr2 O1 Sr2 93.33(7) 2_554 5_656
P1 O1 Sr1 91.24(10) . 2
Sr2 O1 Sr1 92.04(7) 2_554 2
Sr2 O1 Sr1 84.36(6) 5_656 2
P1 O1 Sr1 91.49(11) . .
Sr2 O1 Sr1 89.40(6) 2_554 .
Sr2 O1 Sr1 84.71(7) 5_656 .
Sr1 O1 Sr1 169.04(10) 2 .
P1 O1 Sr1 75.87(10) . 6_556
Sr2 O1 Sr1 83.00(7) 2_554 6_556
Sr2 O1 Sr1 165.65(10) 5_656 6_556
Sr1 O1 Sr1 81.92(6) 2 6_556
Sr1 O1 Sr1 109.04(7) . 6_556
P1 O2 Sr1 175.8(2) 6_556 .
P1 O2 Sr2 92.74(15) 6_556 6_556
Sr1 O2 Sr2 91.45(11) . 6_556
P1 O2 Sr2 90.25(8) 6_556 2_564
Sr1 O2 Sr2 88.06(7) . 2_564
Sr2 O2 Sr2 113.76(6) 6_556 2_564
P1 O2 Sr2 90.25(8) 6_556 2_554
Sr1 O2 Sr2 88.06(7) . 2_554
Sr2 O2 Sr2 113.76(6) 6_556 2_554
Sr2 O2 Sr2 132.39(12) 2_564 2_554
P1 N1 Sr2 94.15(16) . .
P1 N1 Sr2 176.8(2) . 6_557
Sr2 N1 Sr2 89.04(10) . 6_557
P1 N1 Sr1 86.26(14) . 6_556
Sr2 N1 Sr1 179.59(14) . 6_556
Sr2 N1 Sr1 90.55(10) 6_557 6_556
P1 N1 Sr1 93.89(7) . 2
Sr2 N1 Sr1 90.91(7) . 2
Sr2 N1 Sr1 86.05(7) 6_557 2
Sr1 N1 Sr1 89.06(7) 6_556 2
P1 N1 Sr1 93.89(7) . 2_565
Sr2 N1 Sr1 90.91(7) . 2_565
Sr2 N1 Sr1 86.05(7) 6_557 2_565
Sr1 N1 Sr1 89.06(7) 6_556 2_565
Sr1 N1 Sr1 171.86(14) 2 2_565
O1 P1 O1 106.94(17) 7_565 .
O1 P1 O2 107.23(12) 7_565 6_656
O1 P1 O2 107.23(12) . 6_656
O1 P1 N1 110.98(12) 7_565 .
O1 P1 N1 110.98(12) . .
O2 P1 N1 113.17(19) 6_656 .
O1 P1 Sr1 74.72(10) 7_565 6_556
O1 P1 Sr1 74.72(10) . 6_556
O2 P1 Sr1 176.45(13) 6_656 6_556
N1 P1 Sr1 63.27(13) . 6_556
O1 P1 Sr2 126.48(9) 7_565 .
O1 P1 Sr2 126.48(9) . .
O2 P1 Sr2 57.29(13) 6_656 .
N1 P1 Sr2 55.89(13) . .
Sr1 P1 Sr2 119.16(3) 6_556 .
O1 P1 Sr1 60.32(9) 7_565 2_565
O1 P1 Sr1 149.52(11) . 2_565
O2 P1 Sr1 103.12(7) 6_656 2_565
N1 P1 Sr1 57.626(16) . 2_565
Sr1 P1 Sr1 75.13(2) 6_556 2_565
Sr2 P1 Sr1 73.403(19) . 2_565
O1 P1 Sr1 149.52(11) 7_565 2
O1 P1 Sr1 60.32(9) . 2
O2 P1 Sr1 103.12(7) 6_656 2
N1 P1 Sr1 57.626(16) . 2
Sr1 P1 Sr1 75.13(2) 6_556 2
Sr2 P1 Sr1 73.403(19) . 2
Sr1 P1 Sr1 115.21(3) 2_565 2
O1 P1 Sr1 60.76(9) 7_565 .
O1 P1 Sr1 60.76(9) . .
O2 P1 Sr1 84.99(13) 6_656 .
N1 P1 Sr1 161.84(14) . .
Sr1 P1 Sr1 98.57(3) 6_556 .
Sr2 P1 Sr1 142.27(4) . .
Sr1 P1 Sr1 120.216(17) 2_565 .
Sr1 P1 Sr1 120.216(17) 2 .
O1 P1 Sr2 45.61(9) 7_565 5_666
O1 P1 Sr2 127.16(10) . 5_666
O2 P1 Sr2 62.45(5) 6_656 5_666
N1 P1 Sr2 120.73(5) . 5_666
Sr1 P1 Sr2 118.94(2) 6_556 5_666
Sr2 P1 Sr2 92.93(2) . 5_666
Sr1 P1 Sr2 66.028(9) 2_565 5_666
Sr1 P1 Sr2 164.49(4) 2 5_666
Sr1 P1 Sr2 66.616(17) . 5_666
O1 P1 Sr2 127.16(10) 7_565 5_656
O1 P1 Sr2 45.61(9) . 5_656
O2 P1 Sr2 62.45(5) 6_656 5_656
N1 P1 Sr2 120.73(5) . 5_656
Sr1 P1 Sr2 118.94(2) 6_556 5_656
Sr2 P1 Sr2 92.93(2) . 5_656
Sr1 P1 Sr2 164.49(4) 2_565 5_656
Sr1 P1 Sr2 66.028(9) 2 5_656
Sr1 P1 Sr2 66.616(17) . 5_656
Sr2 P1 Sr2 108.42(3) 5_666 5_656
O2 Sr1 N1 148.90(11) . 6_656
O2 Sr1 N1 87.15(7) . 2_554
N1 Sr1 N1 90.94(7) 6_656 2_554
O2 Sr1 N1 87.15(7) . 2_564
N1 Sr1 N1 90.94(7) 6_656 2_564
N1 Sr1 N1 171.86(14) 2_554 2_564
O2 Sr1 O1 80.80(8) . 2_554
N1 Sr1 O1 72.98(7) 6_656 2_554
N1 Sr1 O1 54.56(8) 2_554 2_554
N1 Sr1 O1 118.67(8) 2_564 2_554
O2 Sr1 O1 80.80(8) . 8_665
N1 Sr1 O1 72.98(7) 6_656 8_665
N1 Sr1 O1 118.67(8) 2_554 8_665
N1 Sr1 O1 54.56(8) 2_564 8_665
O1 Sr1 O1 64.17(9) 2_554 8_665
O2 Sr1 O1 73.43(9) . 7_565
N1 Sr1 O1 133.38(7) 6_656 7_565
N1 Sr1 O1 117.19(8) 2_554 7_565
N1 Sr1 O1 66.52(8) 2_564 7_565
O1 Sr1 O1 153.56(2) 2_554 7_565
O1 Sr1 O1 116.099(9) 8_665 7_565
O2 Sr1 O1 73.43(9) . .
N1 Sr1 O1 133.38(7) 6_656 .
N1 Sr1 O1 66.52(8) 2_554 .
N1 Sr1 O1 117.19(8) 2_564 .
O1 Sr1 O1 116.099(10) 2_554 .
O1 Sr1 O1 153.56(2) 8_665 .
O1 Sr1 O1 50.78(8) 7_565 .
O2 Sr1 O1 150.93(6) . 4
N1 Sr1 O1 52.19(7) 6_656 4
N1 Sr1 O1 117.70(8) 2_554 4
N1 Sr1 O1 69.43(8) 2_564 4
O1 Sr1 O1 125.11(4) 2_554 4
O1 Sr1 O1 98.08(6) 8_665 4
O1 Sr1 O1 81.32(5) 7_565 4
O1 Sr1 O1 101.53(5) . 4
O2 Sr1 O1 150.93(6) . 6_656
N1 Sr1 O1 52.19(7) 6_656 6_656
N1 Sr1 O1 69.43(8) 2_554 6_656
N1 Sr1 O1 117.70(8) 2_564 6_656
O1 Sr1 O1 98.08(6) 2_554 6_656
O1 Sr1 O1 125.11(4) 8_665 6_656
O1 Sr1 O1 101.53(5) 7_565 6_656
O1 Sr1 O1 81.32(5) . 6_656
O1 Sr1 O1 48.29(9) 4 6_656
O2 Sr1 P1 179.37(8) . 6_656
N1 Sr1 P1 30.47(7) 6_656 6_656
N1 Sr1 P1 92.82(7) 2_554 6_656
N1 Sr1 P1 92.82(7) 2_564 6_656
O1 Sr1 P1 98.67(5) 2_554 6_656
O1 Sr1 P1 98.67(5) 8_665 6_656
O1 Sr1 P1 107.13(5) 7_565 6_656
O1 Sr1 P1 107.13(5) . 6_656
O1 Sr1 P1 29.41(4) 4 6_656
O1 Sr1 P1 29.41(4) 6_656 6_656
O2 Sr1 P1 74.82(4) . 2_554
N1 Sr1 P1 89.01(4) 6_656 2_554
N1 Sr1 P1 28.48(7) 2_554 2_554
N1 Sr1 P1 143.66(7) 2_564 2_554
O1 Sr1 P1 28.44(4) 2_554 2_554
O1 Sr1 P1 91.01(5) 8_665 2_554
O1 Sr1 P1 133.48(5) 7_565 2_554
O1 Sr1 P1 87.94(4) . 2_554
O1 Sr1 P1 134.17(5) 4 2_554
O1 Sr1 P1 90.34(5) 6_656 2_554
P1 Sr1 P1 104.87(2) 6_656 2_554
O1 Sr2 O1 74.39(10) 2 8_666
O1 Sr2 O1 153.54(5) 2 3_656
O1 Sr2 O1 100.63(8) 8_666 3_656
O1 Sr2 O1 100.63(8) 2 5_656
O1 Sr2 O1 153.54(5) 8_666 5_656
O1 Sr2 O1 72.00(11) 3_656 5_656
O1 Sr2 N1 75.68(8) 2 .
O1 Sr2 N1 75.68(8) 8_666 .
O1 Sr2 N1 129.08(6) 3_656 .
O1 Sr2 N1 129.08(7) 5_656 .
O1 Sr2 O2 122.10(8) 2 6_656
O1 Sr2 O2 122.10(8) 8_666 6_656
O1 Sr2 O2 82.93(8) 3_656 6_656
O1 Sr2 O2 82.93(8) 5_656 6_656
N1 Sr2 O2 59.94(10) . 6_656
O1 Sr2 N1 80.27(8) 2 6_657
O1 Sr2 N1 80.27(8) 8_666 6_657
O1 Sr2 N1 73.26(7) 3_656 6_657
O1 Sr2 N1 73.26(7) 5_656 6_657
N1 Sr2 N1 149.66(11) . 6_657
O2 Sr2 N1 150.40(11) 6_656 6_657
O1 Sr2 O2 71.04(8) 2 2
O1 Sr2 O2 141.38(8) 8_666 2
O1 Sr2 O2 117.99(8) 3_656 2
O1 Sr2 O2 52.68(8) 5_656 2
N1 Sr2 O2 79.55(7) . 2
O2 Sr2 O2 66.24(6) 6_656 2
N1 Sr2 O2 109.80(6) 6_657 2
O1 Sr2 O2 141.38(8) 2 2_565
O1 Sr2 O2 71.04(8) 8_666 2_565
O1 Sr2 O2 52.68(8) 3_656 2_565
O1 Sr2 O2 117.99(8) 5_656 2_565
N1 Sr2 O2 79.55(7) . 2_565
O2 Sr2 O2 66.24(6) 6_656 2_565
N1 Sr2 O2 109.80(6) 6_657 2_565
O2 Sr2 O2 132.39(12) 2 2_565
O1 Sr2 P1 99.43(6) 2 .
O1 Sr2 P1 99.43(6) 8_666 .
O1 Sr2 P1 107.03(5) 3_656 .
O1 Sr2 P1 107.03(5) 5_656 .
N1 Sr2 P1 29.96(7) . .
O2 Sr2 P1 29.98(7) 6_656 .
N1 Sr2 P1 179.63(8) 6_657 .
O2 Sr2 P1 70.29(6) 2 .
O2 Sr2 P1 70.29(6) 2_565 .
O1 Sr2 P1 162.35(5) 2 5_666
O1 Sr2 P1 88.40(5) 8_666 5_666
O1 Sr2 P1 25.69(5) 3_656 5_666
O1 Sr2 P1 93.00(6) 5_656 5_666
N1 Sr2 P1 104.28(4) . 5_666
O2 Sr2 P1 70.41(4) 6_656 5_666
N1 Sr2 P1 93.15(5) 6_657 5_666
O2 Sr2 P1 126.56(6) 2 5_666
O2 Sr2 P1 27.30(6) 2_565 5_666
P1 Sr2 P1 87.07(2) . 5_666
O1 Sr2 P1 88.40(5) 2 5_656
O1 Sr2 P1 162.35(5) 8_666 5_656
O1 Sr2 P1 93.00(6) 3_656 5_656
O1 Sr2 P1 25.69(5) 5_656 5_656
N1 Sr2 P1 104.28(4) . 5_656
O2 Sr2 P1 70.41(4) 6_656 5_656
N1 Sr2 P1 93.15(5) 6_657 5_656
O2 Sr2 P1 27.30(6) 2 5_656
O2 Sr2 P1 126.56(6) 2_565 5_656
P1 Sr2 P1 87.07(2) . 5_656
P1 Sr2 P1 108.42(3) 5_666 5_656

loop_
_geom_bond_atom_site_label_1
_geom_bond_atom_site_label_2
_geom_bond_distance
_geom_bond_site_symmetry_2
O1 P1 1.571(2) .
O1 Sr2 2.517(2) 2_554
O1 Sr2 2.589(2) 5_656
O1 Sr1 2.865(2) 2
O1 Sr1 2.944(2) .
O1 Sr1 3.085(3) 6_556
O2 P1 1.574(3) 6_556
O2 Sr1 2.469(3) .
O2 Sr2 2.651(3) 6_556
O2 Sr2 3.0427(14) 2_564
O2 Sr2 3.0427(14) 2_554
N1 P1 1.576(3) .
N1 Sr2 2.612(4) .
N1 Sr2 2.685(3) 6_557
N1 Sr1 2.776(3) 6_556
N1 Sr1 2.7909(3) 2
N1 Sr1 2.7909(3) 2_565
P1 O1 1.571(2) 7_565
P1 O2 1.574(3) 6_656
P1 Sr1 3.1018(12) 6_556
P1 Sr2 3.1471(11) .
P1 Sr1 3.2969(6) 2_565
P1 Sr1 3.2969(6) 2
P1 Sr1 3.3723(11) .
P1 Sr2 3.4319(7) 5_666
P1 Sr2 3.4319(7) 5_656
Sr1 N1 2.776(3) 6_656
Sr1 N1 2.7909(3) 2_554
Sr1 N1 2.7909(3) 2_564
Sr1 O1 2.865(2) 2_554
Sr1 O1 2.865(2) 8_665
Sr1 O1 2.944(2) 7_565
Sr1 O1 3.085(3) 4
Sr1 O1 3.085(3) 6_656
Sr1 P1 3.1018(12) 6_656
Sr1 P1 3.2969(6) 2_554
Sr2 O1 2.517(2) 2
Sr2 O1 2.517(2) 8_666
Sr2 O1 2.589(2) 3_656
Sr2 O1 2.589(2) 5_656
Sr2 O2 2.651(3) 6_656
Sr2 N1 2.685(3) 6_657
Sr2 O2 3.0427(14) 2
Sr2 O2 3.0427(14) 2_565
Sr2 P1 3.4319(7) 5_666
Sr2 P1 3.4319(7) 5_656
